data_4066922
loop_
_publ_author_name
'Liu, Fu-Chen'
'Lin, Yu-Liang'
'Yang, Pei-Shan'
'Lee, Gene-Hsian'
'Peng, Shie-Ming'

_publ_section_title
;
 [3+2] Cycloadditions of Molybdenum(II) Azide Complexes with Nitriles and
 an Alkyne
;
_journal_issue 19
_journal_name_full Organometallics
_journal_page_first 4282
_journal_paper_doi 10.1021/om1007083
_journal_volume 29
_journal_year 2010
_chemical_formula_sum 'C13 H19 Mo N5 O6'
_chemical_formula_weight 437.27
_chemical_name_systematic
;

 ?

;
_space_group_IT_number 14
_symmetry_cell_setting monoclinic
_symmetry_space_group_name_Hall '-P 2ybc'
_symmetry_space_group_name_H-M 'P 1 21/c 1'
_atom_sites_solution_hydrogens geom
_atom_sites_solution_primary direct
_atom_sites_solution_secondary difmap
_audit_creation_method SHELXL-97
_cell_angle_alpha 90.00
_cell_angle_beta 91.5180(10)
_cell_angle_gamma 90.00
_cell_formula_units_Z 4
_cell_length_a 7.9487(2)
_cell_length_b 11.2699(4)
_cell_length_c 19.7532(6)
_cell_measurement_reflns_used 9950
_cell_measurement_temperature 296(2)
_cell_measurement_theta_max 28.31
_cell_measurement_theta_min 2.56
_cell_volume 1768.89(9)
_computing_cell_refinement 'Bruker SAINT'
_computing_data_collection 'Bruker APEX2'
_computing_data_reduction 'Bruker SAINT'
_computing_molecular_graphics 'Bruker SHELXTL'
_computing_publication_material 'Bruker SHELXTL'
_computing_structure_refinement 'SHELXL-97 (Sheldrick, 1997)'
_computing_structure_solution 'SHELXS-97 (Sheldrick, 1990)'
_diffrn_ambient_temperature 296(2)
_diffrn_measured_fraction_theta_full 1.000
_diffrn_measured_fraction_theta_max 1.000
_diffrn_measurement_device_type 'Bruker APEX-II CCD'
_diffrn_measurement_method '\f and \w scans'
_diffrn_radiation_monochromator graphite
_diffrn_radiation_source 'fine-focus sealed tube'
_diffrn_radiation_type MoK\a
_diffrn_radiation_wavelength 0.71073
_diffrn_reflns_av_R_equivalents 0.0249
_diffrn_reflns_av_sigmaI/netI 0.0174
_diffrn_reflns_limit_h_max 10
_diffrn_reflns_limit_h_min -10
_diffrn_reflns_limit_k_max 15
_diffrn_reflns_limit_k_min -15
_diffrn_reflns_limit_l_max 26
_diffrn_reflns_limit_l_min -26
_diffrn_reflns_number 19804
_diffrn_reflns_theta_full 28.32
_diffrn_reflns_theta_max 28.32
_diffrn_reflns_theta_min 2.06
_diffrn_standards_number 0
_exptl_absorpt_coefficient_mu 0.781
_exptl_absorpt_correction_T_max 0.9121
_exptl_absorpt_correction_T_min 0.7103
_exptl_absorpt_correction_type none
_exptl_crystal_colour yellow
_exptl_crystal_density_diffrn 1.642
_exptl_crystal_density_method 'not measured'
_exptl_crystal_description rod
_exptl_crystal_F_000 888
_exptl_crystal_size_max 0.47
_exptl_crystal_size_mid 0.14
_exptl_crystal_size_min 0.12
_refine_diff_density_max 0.374
_refine_diff_density_min -0.536
_refine_diff_density_rms 0.072
_refine_ls_extinction_method none
_refine_ls_goodness_of_fit_ref 1.050
_refine_ls_hydrogen_treatment constr
_refine_ls_matrix_type full
_refine_ls_number_parameters 228
_refine_ls_number_reflns 4407
_refine_ls_number_restraints 0
_refine_ls_restrained_S_all 1.050
_refine_ls_R_factor_all 0.0244
_refine_ls_R_factor_gt 0.0216
_refine_ls_shift/su_max 0.004
_refine_ls_shift/su_mean 0.000
_refine_ls_structure_factor_coef Fsqd
_refine_ls_weighting_details 'calc w=1/[\s^2^(Fo^2^)+(0.0351P)^2^+0.5971P] where P=(Fo^2^+2Fc^2^)/3'
_refine_ls_weighting_scheme calc
_refine_ls_wR_factor_gt 0.0596
_refine_ls_wR_factor_ref 0.0618
_reflns_number_gt 4003
_reflns_number_total 4407
_reflns_threshold_expression >2sigma(I)
_cod_data_source_file om1007083_si_002.cif
_cod_data_source_block 1
_cod_depositor_comments
;
The following automatic conversions were performed:

'_symmetry_cell_setting' value 'Monoclinic' changed to 'monoclinic'
according to /home/saulius/struct/CIF-dictionaries/cif_core.dic
dictionary named 'cif_core.dic' version 2.4.1 from 2010-06-29.

Automatic conversion script
Id: cif_fix_values 1715 2011-07-08 13:25:40Z adriana 
;
_cod_original_sg_symbol_H-M P2(1)/c
_cod_database_code 4066922

loop_
_symmetry_equiv_pos_as_xyz
'x, y, z'
'-x, y+1/2, -z+1/2'
'-x, -y, -z'
'x, -y-1/2, z-1/2'

loop_
_atom_site_label
_atom_site_type_symbol
_atom_site_fract_x
_atom_site_fract_y
_atom_site_fract_z
_atom_site_U_iso_or_equiv
_atom_site_adp_type
_atom_site_occupancy
_atom_site_symmetry_multiplicity
_atom_site_calc_flag
_atom_site_refinement_flags
Mo Mo 0.503181(15) 0.417034(11) 0.665731(6) 0.02741(5) Uani 1 1 d .
O3 O 0.07268(17) 0.26979(11) 0.93777(6) 0.0451(3) Uani 1 1 d .
N4 N 0.70192(17) 0.49288(12) 0.73568(7) 0.0349(3) Uani 1 1 d .
H2A H 0.7704 0.5394 0.7117 0.042 Uiso 1 1 calc R
H2B H 0.6523 0.5388 0.7666 0.042 Uiso 1 1 calc R
C1 C 0.4240(2) 0.57680(14) 0.64577(9) 0.0376(3) Uani 1 1 d .
C4 C 0.2978(3) 0.30251(17) 0.62664(9) 0.0458(4) Uani 1 1 d .
H3 H 0.2573 0.2337 0.6518 0.055 Uiso 1 1 calc R
C3 C 0.2233(2) 0.41528(18) 0.63154(11) 0.0482(4) Uani 1 1 d .
H4A H 0.1412 0.4258 0.6665 0.058 Uiso 1 1 calc R
H4B H 0.1943 0.4554 0.5894 0.058 Uiso 1 1 calc R
C2 C 0.6327(2) 0.45256(16) 0.58539(8) 0.0386(3) Uani 1 1 d .
C6 C 0.8044(3) 0.40119(18) 0.77128(11) 0.0498(5) Uani 1 1 d .
H7A H 0.7492 0.3768 0.8122 0.060 Uiso 1 1 calc R
H7B H 0.9138 0.4337 0.7840 0.060 Uiso 1 1 calc R
C5 C 0.4197(3) 0.29273(18) 0.57709(9) 0.0515(5) Uani 1 1 d .
H5A H 0.3946 0.3299 0.5337 0.062 Uiso 1 1 calc R
H5B H 0.4774 0.2172 0.5738 0.062 Uiso 1 1 calc R
C7 C 0.8259(3) 0.29623(19) 0.72576(12) 0.0559(5) Uani 1 1 d .
H6A H 0.8956 0.3176 0.6881 0.067 Uiso 1 1 calc R
H6B H 0.8807 0.2321 0.7506 0.067 Uiso 1 1 calc R
O2 O 0.7035(2) 0.47737(16) 0.53743(7) 0.0600(4) Uani 1 1 d .
O1 O 0.3843(2) 0.67314(13) 0.63196(9) 0.0631(4) Uani 1 1 d .
N2 N 0.38346(18) 0.38963(12) 0.76725(7) 0.0336(3) Uani 1 1 d .
N1 N 0.29533(17) 0.29469(12) 0.78449(6) 0.0330(3) Uani 1 1 d .
N5 N 0.6597(2) 0.25802(13) 0.70063(7) 0.0413(3) Uani 1 1 d .
H1A H 0.6063 0.2196 0.7337 0.050 Uiso 1 1 calc R
H1B H 0.6715 0.2074 0.6658 0.050 Uiso 1 1 calc R
N3 N 0.38454(18) 0.47339(12) 0.81565(7) 0.0367(3) Uani 1 1 d .
C8 C 0.23858(19) 0.31653(13) 0.84694(7) 0.0299(3) Uani 1 1 d .
C9 C 0.2948(2) 0.42868(13) 0.86632(8) 0.0321(3) Uani 1 1 d .
C10 C 0.2653(2) 0.50441(15) 0.92627(8) 0.0373(3) Uani 1 1 d .
C11 C 0.12700(19) 0.22991(13) 0.87900(8) 0.0315(3) Uani 1 1 d .
O4 O 0.08729(17) 0.13625(11) 0.85442(7) 0.0455(3) Uani 1 1 d .
O5 O 0.2976(2) 0.45107(13) 0.98408(6) 0.0519(3) Uani 1 1 d .
O6 O 0.2211(3) 0.60513(14) 0.92154(8) 0.0773(6) Uani 1 1 d .
C12 C -0.0318(2) 0.19011(17) 0.97544(9) 0.0449(4) Uani 1 1 d .
H12A H -0.1382 0.1804 0.9519 0.067 Uiso 1 1 calc R
H12B H -0.0497 0.2225 1.0196 0.067 Uiso 1 1 calc R
H12C H 0.0229 0.1145 0.9798 0.067 Uiso 1 1 calc R
C13 C 0.2623(3) 0.5173(2) 1.04463(10) 0.0647(6) Uani 1 1 d .
H13A H 0.3266 0.5894 1.0453 0.097 Uiso 1 1 calc R
H13B H 0.2922 0.4705 1.0837 0.097 Uiso 1 1 calc R
H13C H 0.1445 0.5360 1.0451 0.097 Uiso 1 1 calc R

loop_
_atom_site_aniso_label
_atom_site_aniso_U_11
_atom_site_aniso_U_22
_atom_site_aniso_U_33
_atom_site_aniso_U_23
_atom_site_aniso_U_13
_atom_site_aniso_U_12
Mo 0.03262(8) 0.02690(8) 0.02285(7) -0.00017(4) 0.00365(5) -0.00165(4)
O3 0.0562(7) 0.0403(6) 0.0397(6) -0.0066(5) 0.0211(5) -0.0124(5)
N4 0.0402(7) 0.0337(6) 0.0307(6) 0.0030(5) 0.0008(5) -0.0069(5)
C1 0.0409(9) 0.0352(8) 0.0364(8) -0.0025(6) -0.0039(7) -0.0009(6)
C4 0.0526(10) 0.0434(9) 0.0411(9) -0.0026(7) -0.0065(8) -0.0174(8)
C3 0.0360(9) 0.0597(12) 0.0486(10) -0.0016(8) -0.0047(8) -0.0068(8)
C2 0.0437(9) 0.0412(8) 0.0311(7) -0.0002(6) 0.0057(6) 0.0014(7)
C6 0.0519(11) 0.0499(10) 0.0468(10) 0.0030(8) -0.0147(9) -0.0003(8)
C5 0.0689(13) 0.0470(10) 0.0382(9) -0.0135(8) -0.0063(8) -0.0032(9)
C7 0.0493(11) 0.0530(11) 0.0651(13) 0.0020(10) -0.0054(9) 0.0142(9)
O2 0.0656(9) 0.0794(11) 0.0360(7) 0.0056(7) 0.0207(6) -0.0034(8)
O1 0.0751(10) 0.0361(7) 0.0767(10) 0.0016(7) -0.0217(8) 0.0076(7)
N2 0.0401(7) 0.0326(6) 0.0285(6) -0.0006(5) 0.0079(5) -0.0036(5)
N1 0.0384(7) 0.0301(6) 0.0308(6) 0.0001(5) 0.0070(5) -0.0020(5)
N5 0.0550(9) 0.0306(7) 0.0383(7) -0.0009(6) 0.0022(6) 0.0051(6)
N3 0.0463(8) 0.0327(6) 0.0314(6) -0.0035(5) 0.0102(5) -0.0059(6)
C8 0.0314(7) 0.0286(7) 0.0300(7) 0.0010(5) 0.0054(5) 0.0010(5)
C9 0.0365(8) 0.0305(7) 0.0295(7) -0.0009(5) 0.0072(6) -0.0010(6)
C10 0.0452(9) 0.0333(8) 0.0340(7) -0.0030(6) 0.0121(6) -0.0058(7)
C11 0.0330(7) 0.0300(7) 0.0317(7) 0.0023(5) 0.0061(5) 0.0022(6)
O4 0.0569(8) 0.0337(6) 0.0469(7) -0.0072(5) 0.0176(6) -0.0096(5)
O5 0.0768(10) 0.0485(7) 0.0304(6) -0.0068(5) 0.0015(6) 0.0112(7)
O6 0.1481(19) 0.0398(7) 0.0457(8) 0.0006(6) 0.0307(10) 0.0224(9)
C12 0.0484(10) 0.0478(10) 0.0395(8) 0.0041(7) 0.0173(7) -0.0067(8)
C13 0.0910(17) 0.0693(14) 0.0338(9) -0.0126(9) 0.0058(10) 0.0156(12)

loop_
_atom_type_symbol
_atom_type_description
_atom_type_scat_dispersion_real
_atom_type_scat_dispersion_imag
_atom_type_scat_source
C C 0.0033 0.0016 'International Tables Vol C Tables 4.2.6.8 and 6.1.1.4'
H H 0.0000 0.0000 'International Tables Vol C Tables 4.2.6.8 and 6.1.1.4'
N N 0.0061 0.0033 'International Tables Vol C Tables 4.2.6.8 and 6.1.1.4'
O O 0.0106 0.0060 'International Tables Vol C Tables 4.2.6.8 and 6.1.1.4'
Mo Mo -1.6832 0.6857 'International Tables Vol C Tables 4.2.6.8 and 6.1.1.4'

loop_
_geom_angle_atom_site_label_1
_geom_angle_atom_site_label_2
_geom_angle_atom_site_label_3
_geom_angle
C1 Mo C2 79.66(8)
C1 Mo C4 103.78(7)
C2 Mo C4 103.67(7)
C1 Mo N4 89.49(6)
C2 Mo N4 92.56(6)
C4 Mo N4 160.53(6)
C1 Mo N2 99.47(7)
C2 Mo N2 171.69(6)
C4 Mo N2 84.58(6)
N4 Mo N2 79.15(5)
C1 Mo N5 163.98(7)
C2 Mo N5 96.41(7)
C4 Mo N5 92.24(7)
N4 Mo N5 75.10(5)
N2 Mo N5 82.16(5)
C1 Mo C3 69.15(7)
C2 Mo C3 106.75(8)
C4 Mo C3 36.23(7)
N4 Mo C3 147.37(6)
N2 Mo C3 80.41(7)
N5 Mo C3 126.62(6)
C1 Mo C5 108.71(7)
C2 Mo C5 70.00(8)
C4 Mo C5 35.88(7)
N4 Mo C5 151.24(7)
N2 Mo C5 117.82(7)
N5 Mo C5 84.07(7)
C3 Mo C5 61.38(8)
C11 O3 C12 116.42(13)
C6 N4 Mo 113.36(11)
C6 N4 H2A 108.9
Mo N4 H2A 108.9
C6 N4 H2B 108.9
Mo N4 H2B 108.9
H2A N4 H2B 107.7
O1 C1 Mo 176.40(18)
C5 C4 C3 114.82(18)
C5 C4 Mo 76.75(11)
C3 C4 Mo 75.88(10)
C5 C4 H3 122.4
C3 C4 H3 122.4
Mo C4 H3 122.4
C4 C3 Mo 67.89(11)
C4 C3 H4A 116.9
Mo C3 H4A 116.9
C4 C3 H4B 116.9
Mo C3 H4B 116.9
H4A C3 H4B 113.9
O2 C2 Mo 176.88(17)
N4 C6 C7 109.62(16)
N4 C6 H7A 109.7
C7 C6 H7A 109.7
N4 C6 H7B 109.7
C7 C6 H7B 109.7
H7A C6 H7B 108.2
C4 C5 Mo 67.37(10)
C4 C5 H5A 117.0
Mo C5 H5A 117.0
C4 C5 H5B 117.0
Mo C5 H5B 117.0
H5A C5 H5B 114.0
N5 C7 C6 108.63(16)
N5 C7 H6A 110.0
C6 C7 H6A 110.0
N5 C7 H6B 110.0
C6 C7 H6B 110.0
H6A C7 H6B 108.3
N1 N2 N3 112.15(12)
N1 N2 Mo 125.03(10)
N3 N2 Mo 122.67(10)
N2 N1 C8 106.22(12)
C7 N5 Mo 110.62(11)
C7 N5 H1A 109.5
Mo N5 H1A 109.5
C7 N5 H1B 109.5
Mo N5 H1B 109.5
H1A N5 H1B 108.1
C9 N3 N2 105.87(13)
N1 C8 C9 107.77(13)
N1 C8 C11 119.51(13)
C9 C8 C11 132.56(14)
N3 C9 C8 108.00(13)
N3 C9 C10 118.53(14)
C8 C9 C10 133.32(14)
O6 C10 O5 123.80(16)
O6 C10 C9 122.56(16)
O5 C10 C9 113.60(15)
O4 C11 O3 124.28(14)
O4 C11 C8 124.29(14)
O3 C11 C8 111.41(13)
C10 O5 C13 116.56(16)
O3 C12 H12A 109.5
O3 C12 H12B 109.5
H12A C12 H12B 109.5
O3 C12 H12C 109.5
H12A C12 H12C 109.5
H12B C12 H12C 109.5
O5 C13 H13A 109.5
O5 C13 H13B 109.5
H13A C13 H13B 109.5
O5 C13 H13C 109.5
H13A C13 H13C 109.5
H13B C13 H13C 109.5

loop_
_geom_bond_atom_site_label_1
_geom_bond_atom_site_label_2
_geom_bond_distance
Mo C1 1.9444(17)
Mo C2 1.9556(17)
Mo C4 2.2049(17)
Mo N4 2.2404(13)
Mo N2 2.2636(13)
Mo N5 2.2781(14)
Mo C3 2.3080(19)
Mo C5 2.3253(17)
O3 C11 1.3277(18)
O3 C12 1.443(2)
N4 C6 1.482(2)
N4 H2A 0.9000
N4 H2B 0.9000
C1 O1 1.161(2)
C4 C5 1.400(3)
C4 C3 1.407(3)
C4 H3 0.9800
C3 H4A 0.9700
C3 H4B 0.9700
C2 O2 1.149(2)
C6 C7 1.498(3)
C6 H7A 0.9700
C6 H7B 0.9700
C5 H5A 0.9700
C5 H5B 0.9700
C7 N5 1.464(3)
C7 H6A 0.9700
C7 H6B 0.9700
N2 N1 1.3282(18)
N2 N3 1.3434(19)
N1 C8 1.3472(19)
N5 H1A 0.9000
N5 H1B 0.9000
N3 C9 1.342(2)
C8 C9 1.391(2)
C8 C11 1.473(2)
C9 C10 1.483(2)
C10 O6 1.191(2)
C10 O5 1.310(2)
C11 O4 1.2006(19)
O5 C13 1.444(2)
C12 H12A 0.9600
C12 H12B 0.9600
C12 H12C 0.9600
C13 H13A 0.9600
C13 H13B 0.9600
C13 H13C 0.9600
